data_1001649
loop_
_publ_author_name
'Grandin, A'
'Leclaire, A'
'Borel, M M'
'Raveau, B'

_publ_section_title
;
A V(III) phosphate built up from bioctahedral V2 O10 units: Ag V2 (P
O4) P2 O7
;
_journal_coden_ASTM JSSCBI
_journal_name_full 'Journal of Solid State Chemistry'
_journal_page_first 521
_journal_page_last 524
_journal_paper_doi 10.1006/jssc.1995.1168
_journal_volume 115
_journal_year 1995
_chemical_formula_structural 'Ag (V2 (P O4) (P2 O7))'
_chemical_formula_sum 'Ag O11 P3 V2'
_chemical_name_systematic
;
Silver divanadium(III) phosphate(V) diphosphate(V)
;
_space_group_IT_number 15
_symmetry_cell_setting monoclinic
_symmetry_Int_Tables_number 15
_symmetry_space_group_name_Hall '-C 2yc'
_symmetry_space_group_name_H-M 'C 1 2/c 1'
_cell_angle_alpha 90
_cell_angle_beta 114.39(1)
_cell_angle_gamma 90
_cell_formula_units_Z 4
_cell_length_a 11.546(1)
_cell_length_b 8.548(1)
_cell_length_c 8.779(1)
_cell_volume 789.1
_refine_ls_R_factor_all 0.022
_cod_database_code 1001649

loop_
_symmetry_equiv_pos_as_xyz
x,y,z
-x,y,1/2-z
-x,-y,-z
x,-y,1/2+z
1/2+x,1/2+y,z
1/2-x,1/2+y,1/2-z
1/2-x,1/2-y,-z
1/2+x,1/2-y,1/2+z

loop_
_atom_site_label
_atom_site_type_symbol
_atom_site_symmetry_multiplicity
_atom_site_Wyckoff_symbol
_atom_site_fract_x
_atom_site_fract_y
_atom_site_fract_z
_atom_site_occupancy
_atom_site_attached_hydrogens
_atom_site_calc_flag
Ag1 Ag1+ 8 f 0.24953(4) 0.23351(5) 0.00917(4) 0.5 0 d
V1 V3+ 8 f 0.37502(1) 0.26201(2) 0.45937(2) 1. 0 d
P1 P5+ 4 e 0.5 0.45819(5) 0.25 1. 0 d
P2 P5+ 8 f 0.11174(2) 0.43723(3) 0.21437(3) 1. 0 d
O1 O2- 8 f 0.39983(7) 0.3524(1) 0.2726(1) 1. 0 d
O2 O2- 8 f 0.42887(9) 0.4448(1) 0.5941(1) 1. 0 d
O3 O2- 8 f 0.55375(8) 0.1706(1) 0.5652(1) 1. 0 d
O4 O2- 8 f 0.31348(7) 0.0714(1) 0.3104(1) 1. 0 d
O5 O2- 8 f 0.18852(7) 0.3434(1) 0.3751(1) 1. 0 d
O6 O2- 4 e 0. 0.5151(1) 0.25 1. 0 d

loop_
_atom_type_symbol
_atom_type_oxidation_number
Ag1+ 1.000
V3+ 3.000
P5+ 5.000
O2- -2.000
